data_7245744
loop_
_publ_author_name
'Liu, Xiao-Xu'
'Shi, Pan'
'Dai, Xia-Lin'
'Huang, Yong-Liang'
'Lu, Tongbu'
'Chen, Jia-Mei'

_publ_section_title
;
 Photophysics of charge transfer cocrystals composed of fluorene and its
 heterocyclic analogues as donors and TCNQ as an acceptor
;
_journal_name_full CrystEngComm
_journal_paper_doi 10.1039/D2CE01232D
_journal_year 2022
_chemical_formula_moiety 'C12 H4 N4, C12 H8 O'
_chemical_formula_sum 'C24 H12 N4 O'
_chemical_formula_weight 372.38
_space_group_crystal_system triclinic
_space_group_IT_number 2
_space_group_name_Hall '-P 1'
_space_group_name_H-M_alt 'P -1'
_atom_sites_solution_hydrogens geom
_atom_sites_solution_primary dual
_audit_creation_date 2022-01-27
_audit_creation_method
;
Olex2 1.2
(compiled 2018.05.29 svn.r3508 for OlexSys, GUI svn.r5506)
;
_audit_update_record
;
2022-01-28 deposited with the CCDC.	2022-10-31 downloaded from the CCDC.
;
_cell_angle_alpha 99.642(13)
_cell_angle_beta 97.616(11)
_cell_angle_gamma 100.727(15)
_cell_formula_units_Z 1
_cell_length_a 6.7631(11)
_cell_length_b 8.0049(16)
_cell_length_c 9.0066(11)
_cell_measurement_reflns_used 2389
_cell_measurement_temperature 293.39(10)
_cell_measurement_theta_max 78.3750
_cell_measurement_theta_min 6.6930
_cell_volume 465.52(14)
_computing_cell_refinement 'CrysAlisPro 1.171.39.46e (Rigaku OD, 2018)'
_computing_data_collection 'CrysAlisPro 1.171.39.46e (Rigaku OD, 2018)'
_computing_data_reduction 'CrysAlisPro 1.171.39.46e (Rigaku OD, 2018)'
_computing_molecular_graphics 'Olex2 (Dolomanov et al., 2009)'
_computing_publication_material 'Olex2 (Dolomanov et al., 2009)'
_computing_structure_refinement 'ShelXL (Sheldrick, 2015)'
_computing_structure_solution 'ShelXT (Sheldrick, 2015)'
_diffrn_ambient_environment air
_diffrn_ambient_temperature 293.39(10)
_diffrn_detector 'CCD plate'
_diffrn_measured_fraction_theta_full 0.994
_diffrn_measured_fraction_theta_max 0.954
_diffrn_measurement_details
;
List of Runs (angles in degrees, time in seconds):

  # Type    Start    End  Width  t~exp~   \w     \q     \k     \f   Frames
#--------------------------------------------------------------------------
  1  \w     35.00  88.00   0.50    0.50    --    0.00  57.00   0.00  106
  2  \w     28.00  55.00   0.50    0.50    --    0.00  57.00-120.00   54
  3  \w    -26.00  30.00   0.50    0.50    --    0.00  57.00   0.00  112
  4  \w     39.00  85.00   0.50    0.50    --    0.00  57.00  90.00   92
  5  \w    -24.00  21.00   0.50    0.50    --    0.00  57.00-120.00   90
  6  \w     20.00 134.00   0.50    4.60    --  106.20 -82.00 120.00  228
  7  \w    116.00 165.00   0.50    4.60    --  106.20  30.00 -60.00   98
  8  \w     48.00  91.00   0.50    4.60    --  106.20 -30.00 -30.00   86
  9  \w     41.00  67.00   0.50    4.60    --  106.20 -82.00 -90.00   52
 10  \w     80.00 142.00   0.50    4.60    --  106.20 -82.00-180.00  124
 11  \w     91.00 128.00   0.50    4.60    --  106.20 -82.00 -90.00   74
 12  \w     80.00 110.00   0.50    4.60    --  106.20  30.00-120.00   60
 13  \w    126.00 179.00   0.50    4.60    --  106.20  30.00-120.00  106
 14  \w     38.00  78.00   0.50    4.60    --  106.20 -82.00   0.00   80
 15  \w     76.00 112.00   0.50    4.60    --  106.20  30.00 -60.00   72
 16  \w    109.00 187.00   0.50    4.60    --  106.20  30.00 -30.00  156
 17  \w     78.00 103.00   0.50    4.60    --  106.20  30.00 -30.00   50
 18  \w     88.00 128.00   0.50    4.60    --  106.20 -82.00   0.00   80
 19  \w     76.00 189.00   0.50    4.60    --  106.20  30.00   0.00  226
 20  \w     97.00 137.00   0.50    4.60    --  106.20 -30.00 -30.00   80
 21  \w    145.00 190.00   0.50    4.60    --  106.20  30.00-150.00   90
 22  \w     78.00 104.00   0.50    4.60    --  106.20 -61.00   0.00   52
 23  \w     53.00 138.00   0.50    4.60    --  106.20 -82.00 -60.00  170
 24  \w     32.00 136.00   0.50    4.60    --  106.20 -61.00 120.00  208
;
_diffrn_measurement_device 'four-circle diffractometer'
_diffrn_measurement_device_type 'XtaLAB AFC12 (RINC): Kappa dual offset/far'
_diffrn_measurement_method '\w scans'
_diffrn_orient_matrix_type 'CrysAlisPro convention (1999,Acta A55,543-557)'
_diffrn_orient_matrix_UB_11 -0.0709244000
_diffrn_orient_matrix_UB_12 0.1617170000
_diffrn_orient_matrix_UB_13 -0.0395719000
_diffrn_orient_matrix_UB_21 -0.1137459000
_diffrn_orient_matrix_UB_22 -0.1069701000
_diffrn_orient_matrix_UB_23 -0.1564278000
_diffrn_orient_matrix_UB_31 -0.1932935000
_diffrn_orient_matrix_UB_32 -0.0482294000
_diffrn_orient_matrix_UB_33 0.0703658000
_diffrn_radiation_monochromator mirror
_diffrn_radiation_probe x-ray
_diffrn_radiation_type CuK\a
_diffrn_radiation_wavelength 1.54184
_diffrn_reflns_av_R_equivalents 0.0361
_diffrn_reflns_av_unetI/netI 0.0448
_diffrn_reflns_Laue_measured_fraction_full 0.994
_diffrn_reflns_Laue_measured_fraction_max 0.954
_diffrn_reflns_limit_h_max 6
_diffrn_reflns_limit_h_min -8
_diffrn_reflns_limit_k_max 9
_diffrn_reflns_limit_k_min -10
_diffrn_reflns_limit_l_max 11
_diffrn_reflns_limit_l_min -11
_diffrn_reflns_number 4446
_diffrn_reflns_point_group_measured_fraction_full 0.994
_diffrn_reflns_point_group_measured_fraction_max 0.954
_diffrn_reflns_theta_full 67.684
_diffrn_reflns_theta_max 79.322
_diffrn_reflns_theta_min 5.054
_diffrn_source 'micro-focus sealed X-ray tube'
_diffrn_source_type 'Rigaku (Cu) X-ray Source'
_exptl_absorpt_coefficient_mu 0.679
_exptl_absorpt_correction_T_max 1.00000
_exptl_absorpt_correction_T_min 0.56569
_exptl_absorpt_correction_type multi-scan
_exptl_absorpt_process_details
;
CrysAlisPro 1.171.39.46e (Rigaku Oxford Diffraction, 2018)
Empirical absorption correction using spherical harmonics,
 implemented in SCALE3 ABSPACK scaling algorithm.
;
_exptl_crystal_density_diffrn 1.328
_exptl_crystal_description acicular
_exptl_crystal_F_000 192
_refine_diff_density_max 0.101
_refine_diff_density_min -0.256
_refine_diff_density_rms 0.042
_refine_ls_extinction_method none
_refine_ls_goodness_of_fit_ref 1.200
_refine_ls_hydrogen_treatment constr
_refine_ls_matrix_type full
_refine_ls_number_parameters 166
_refine_ls_number_reflns 1932
_refine_ls_number_restraints 0
_refine_ls_restrained_S_all 1.200
_refine_ls_R_factor_all 0.0665
_refine_ls_R_factor_gt 0.0543
_refine_ls_shift/su_max 0.000
_refine_ls_shift/su_mean 0.000
_refine_ls_structure_factor_coef Fsqd
_refine_ls_weighting_details 'w=1/[\s^2^(Fo^2^)+(0.0814P)^2^+0.0419P] where P=(Fo^2^+2Fc^2^)/3'
_refine_ls_weighting_scheme calc
_refine_ls_wR_factor_gt 0.1622
_refine_ls_wR_factor_ref 0.1672
_reflns_Friedel_coverage 0.000
_reflns_number_gt 1630
_reflns_number_total 1932
_reflns_threshold_expression 'I > 2\s(I)'
_cod_data_source_file d2ce01232d2.cif
_cod_data_source_block Dibenzofuran_7-7-8-8-Tetracyanoquinodimethane
_cod_database_code 7245744
_shelx_shelxl_version_number 2016/6
_shelx_space_group_comment
;
The symmetry employed for this shelxl refinement is uniquely defined
by the following loop, which should always be used as a source of
symmetry information in preference to the above space-group names.
They are only intended as comments.
;
_reflns_odcompleteness_completeness 98.52
_reflns_odcompleteness_iscentric 1
_reflns_odcompleteness_theta 74.33
_olex2_refinement_description
;
1. Fixed Uiso
 At 1.2 times of:
  All C(H) groups
2. Others
 Fixed Sof: C3(0.5) H3(0.5) C2(0.5) H2(0.5) C1(0.5) C6(0.5) C5(0.5) H5(0.5)
 C4(0.5) H4(0.5) O1(0.5) C10(0.5) H10(0.5) C9(0.5) H9(0.5) C8(0.5) H8(0.5)
 C7(0.5) C12(0.5) C11(0.5) H11(0.5)
3.a Aromatic/amide H refined with riding coordinates:
 C18(H18), C17(H17), C3(H3), C2(H2), C5(H5), C4(H4), C10(H10), C9(H9), C8(H8),
 C11(H11)
3.b Fitted hexagon refined as free rotating group:
 C3(C2,C1,C6,C5,C4), C10(C9,C8,C7,C12,C11)
;
_olex2_submission_special_instructions 'No special instructions were received'
_oxdiff_exptl_absorpt_empirical_details
;
Empirical correction (ABSPACK) includes:
- Absorption correction using spherical harmonics
- Frame scaling
;
_oxdiff_exptl_absorpt_empirical_full_max 1.879
_oxdiff_exptl_absorpt_empirical_full_min 0.557

loop_
_space_group_symop_operation_xyz
'x, y, z'
'-x, -y, -z'

loop_
_atom_site_label
_atom_site_type_symbol
_atom_site_fract_x
_atom_site_fract_y
_atom_site_fract_z
_atom_site_U_iso_or_equiv
_atom_site_adp_type
_atom_site_occupancy
_atom_site_site_symmetry_order
_atom_site_calc_flag
_atom_site_refinement_flags_posn
_atom_site_refinement_flags_adp
_atom_site_refinement_flags_occupancy
_atom_site_disorder_assembly
_atom_site_disorder_group
C16 C 0.4466(2) 0.86801(17) 0.36691(14) 0.0411(3) Uani 1 1 d . . . . .
C18 C 0.5194(2) 0.95131(18) 0.64390(15) 0.0443(4) Uani 1 1 d . . . . .
H18 H 0.532529 0.921081 0.739473 0.053 Uiso 1 1 calc R . . . .
C15 C 0.3947(2) 0.73946(18) 0.23837(15) 0.0449(4) Uani 1 1 d . . . . .
C17 C 0.4691(2) 0.82649(18) 0.51741(15) 0.0446(4) Uani 1 1 d . . . . .
H17 H 0.448363 0.710861 0.526866 0.053 Uiso 1 1 calc R . . . .
N1 N 0.3470(3) 0.7970(2) -0.03561(16) 0.0717(5) Uani 1 1 d . . . . .
C13 C 0.3695(2) 0.77426(19) 0.08682(16) 0.0507(4) Uani 1 1 d . . . . .
N2 N 0.3301(3) 0.41537(19) 0.25144(19) 0.0760(5) Uani 1 1 d . . . . .
C14 C 0.3593(3) 0.5595(2) 0.24667(17) 0.0531(4) Uani 1 1 d . . . . .
C3 C -0.1312(7) -0.2788(8) 0.1622(3) 0.090(3) Uani 0.5 1 d . . P A -1
H3 H -0.163798 -0.338278 0.061255 0.108 Uiso 0.5 1 calc R . P A -1
C2 C -0.0882(6) -0.0986(8) 0.1949(5) 0.082(2) Uani 0.5 1 d G . P A -1
H2 H -0.092038 -0.037419 0.115747 0.098 Uiso 0.5 1 calc R . P A -1
C1 C -0.0394(6) -0.0097(4) 0.3458(7) 0.0607(14) Uani 0.5 1 d G . P A -1
C6 C -0.0336(5) -0.1011(6) 0.4640(3) 0.0482(9) Uani 0.5 1 d G . P A -1
C5 C -0.0766(4) -0.2814(6) 0.4314(4) 0.0606(12) Uani 0.5 1 d G . P A -1
H5 H -0.072689 -0.342530 0.510527 0.073 Uiso 0.5 1 calc R . P A -1
C4 C -0.1254(7) -0.3702(4) 0.2805(6) 0.0751(18) Uani 0.5 1 d G . P A -1
H4 H -0.154124 -0.490837 0.258648 0.090 Uiso 0.5 1 calc R . P A -1
O1 O 0.0051(4) 0.1634(4) 0.3939(3) 0.0723(8) Uani 0.5 1 d . . P A -1
C10 C 0.1293(7) 0.3428(3) 0.8083(6) 0.086(2) Uani 0.5 1 d . . P A -1
H10 H 0.165737 0.447352 0.878422 0.103 Uiso 0.5 1 calc R . P A -1
C9 C 0.1065(6) 0.1868(6) 0.8591(3) 0.0710(17) Uani 0.5 1 d G . P A -1
H9 H 0.127809 0.186938 0.963297 0.085 Uiso 0.5 1 calc R . P A -1
C8 C 0.0520(5) 0.0306(3) 0.7543(5) 0.0601(14) Uani 0.5 1 d G . P A -1
H8 H 0.036791 -0.073806 0.788291 0.072 Uiso 0.5 1 calc R . P A -1
C7 C 0.0202(5) 0.0304(4) 0.5986(4) 0.0469(12) Uani 0.5 1 d G . P A -1
C12 C 0.0429(5) 0.1864(7) 0.5477(3) 0.0591(13) Uani 0.5 1 d G . P A -1
C11 C 0.0974(6) 0.3426(4) 0.6526(6) 0.077(2) Uani 0.5 1 d G . P A -1
H11 H 0.112644 0.447019 0.618536 0.092 Uiso 0.5 1 calc R . P A -1

loop_
_atom_site_aniso_label
_atom_site_aniso_U_11
_atom_site_aniso_U_22
_atom_site_aniso_U_33
_atom_site_aniso_U_23
_atom_site_aniso_U_13
_atom_site_aniso_U_12
C16 0.0373(7) 0.0471(7) 0.0402(7) 0.0113(5) 0.0061(5) 0.0105(5)
C18 0.0478(8) 0.0487(8) 0.0387(6) 0.0150(5) 0.0060(5) 0.0113(6)
C15 0.0435(7) 0.0484(7) 0.0431(7) 0.0100(5) 0.0058(5) 0.0102(5)
C17 0.0478(8) 0.0447(7) 0.0431(7) 0.0147(5) 0.0055(5) 0.0108(6)
N1 0.0939(12) 0.0742(10) 0.0453(7) 0.0140(6) 0.0071(7) 0.0151(8)
C13 0.0561(9) 0.0516(8) 0.0415(7) 0.0058(6) 0.0049(6) 0.0099(6)
N2 0.1021(14) 0.0525(8) 0.0716(10) 0.0135(7) 0.0093(9) 0.0148(8)
C14 0.0606(9) 0.0506(8) 0.0464(8) 0.0073(6) 0.0046(6) 0.0126(6)
C3 0.051(3) 0.141(8) 0.065(3) -0.008(5) 0.009(2) 0.015(4)
C2 0.045(3) 0.158(7) 0.046(3) 0.030(5) 0.006(2) 0.020(4)
C1 0.0400(19) 0.099(4) 0.047(3) 0.022(2) 0.007(2) 0.0189(18)
C6 0.0355(15) 0.060(3) 0.0521(19) 0.015(2) 0.0077(12) 0.014(2)
C5 0.046(2) 0.071(3) 0.055(2) -0.011(2) 0.0018(16) 0.014(3)
C4 0.047(3) 0.087(3) 0.070(4) -0.033(3) 0.003(3) 0.009(2)
O1 0.0514(13) 0.0899(19) 0.0895(18) 0.0509(16) 0.0153(12) 0.0175(12)
C10 0.060(3) 0.080(4) 0.097(6) -0.019(4) 0.001(4) 0.004(2)
C9 0.049(2) 0.084(3) 0.061(3) -0.017(2) 0.001(2) 0.002(2)
C8 0.042(2) 0.062(2) 0.065(4) -0.006(2) 0.000(2) 0.0066(16)
C7 0.0336(16) 0.0524(19) 0.055(3) 0.0130(18) 0.0044(19) 0.0108(14)
C12 0.0390(19) 0.056(3) 0.084(3) 0.020(3) 0.0086(18) 0.010(3)
C11 0.046(2) 0.049(2) 0.127(7) 0.005(4) 0.010(4) 0.0033(19)

loop_
_atom_type_symbol
_atom_type_description
_atom_type_scat_dispersion_real
_atom_type_scat_dispersion_imag
_atom_type_scat_source
C C 0.0181 0.0091 'International Tables Vol C Tables 4.2.6.8 and 6.1.1.4'
H H 0.0000 0.0000 'International Tables Vol C Tables 4.2.6.8 and 6.1.1.4'
N N 0.0311 0.0180 'International Tables Vol C Tables 4.2.6.8 and 6.1.1.4'
O O 0.0492 0.0322 'International Tables Vol C Tables 4.2.6.8 and 6.1.1.4'

loop_
_geom_angle_atom_site_label_1
_geom_angle_atom_site_label_2
_geom_angle_atom_site_label_3
_geom_angle
_geom_angle_site_symmetry_1
_geom_angle_site_symmetry_3
_geom_angle_publ_flag
C18 C16 C17 117.96(12) 2_676 . ?
C15 C16 C18 121.13(12) . 2_676 ?
C15 C16 C17 120.91(13) . . ?
C17 C18 C16 120.66(12) . 2_676 ?
C16 C15 C13 122.92(13) . . ?
C16 C15 C14 121.98(12) . . ?
C14 C15 C13 115.09(12) . . ?
C18 C17 C16 121.37(13) . . ?
N1 C13 C15 178.02(16) . . ?
N2 C14 C15 179.17(16) . . ?
C2 C3 C4 120.0 . . ?
C1 C2 C3 120.0 . . ?
C2 C1 C6 120.0 . . ?
O1 C1 C2 126.4(5) . . ?
O1 C1 C6 113.6(5) . . ?
C1 C6 C5 120.0 . . ?
C1 C6 C7 104.0(6) . . ?
C5 C6 C7 136.0(6) . . ?
C4 C5 C6 120.0 . . ?
C5 C4 C3 120.0 . . ?
C1 O1 C12 104.4(2) . . ?
C9 C10 C11 120.0 . . ?
C8 C9 C10 120.0 . . ?
C7 C8 C9 120.0 . . ?
C8 C7 C6 134.6(6) . . ?
C8 C7 C12 120.0 . . ?
C12 C7 C6 105.4(6) . . ?
O1 C12 C7 112.5(4) . . ?
O1 C12 C11 127.5(4) . . ?
C11 C12 C7 120.0 . . ?
C12 C11 C10 120.0 . . ?

loop_
_geom_bond_atom_site_label_1
_geom_bond_atom_site_label_2
_geom_bond_distance
_geom_bond_site_symmetry_2
_geom_bond_publ_flag
C16 C18 1.4435(19) 2_676 ?
C16 C15 1.372(2) . ?
C16 C17 1.4443(18) . ?
C18 C17 1.342(2) . ?
C15 C13 1.4329(19) . ?
C15 C14 1.432(2) . ?
N1 C13 1.143(2) . ?
N2 C14 1.143(2) . ?
C3 C2 1.3900 . ?
C3 C4 1.3900 . ?
C2 C1 1.3900 . ?
C1 C6 1.3900 . ?
C1 O1 1.345(4) . ?
C6 C5 1.3900 . ?
C6 C7 1.422(3) . ?
C5 C4 1.3900 . ?
O1 C12 1.349(4) . ?
C10 C9 1.3900 . ?
C10 C11 1.3900 . ?
C9 C8 1.3900 . ?
C8 C7 1.3900 . ?
C7 C12 1.3900 . ?
C12 C11 1.3900 . ?

loop_
_geom_torsion_atom_site_label_1
_geom_torsion_atom_site_label_2
_geom_torsion_atom_site_label_3
_geom_torsion_atom_site_label_4
_geom_torsion
_geom_torsion_site_symmetry_1
_geom_torsion_site_symmetry_2
_geom_torsion_site_symmetry_3
_geom_torsion_site_symmetry_4
_geom_torsion_publ_flag
C16 C18 C17 C16 -0.2(2) 2_676 . . . ?
C18 C16 C15 C13 -0.4(2) 2_676 . . . ?
C18 C16 C15 C14 -179.67(13) 2_676 . . . ?
C18 C16 C17 C18 0.2(2) 2_676 . . . ?
C15 C16 C17 C18 -179.84(13) . . . . ?
C17 C16 C15 C13 179.65(13) . . . . ?
C17 C16 C15 C14 0.4(2) . . . . ?
C3 C2 C1 C6 0.0 . . . . ?
C3 C2 C1 O1 -179.9(4) . . . . ?
C2 C3 C4 C5 0.0 . . . . ?
C2 C1 C6 C5 0.0 . . . . ?
C2 C1 C6 C7 -179.9(3) . . . . ?
C2 C1 O1 C12 -179.5(3) . . . . ?
C1 C6 C5 C4 0.0 . . . . ?
C1 C6 C7 C8 -180.0(2) . . . . ?
C1 C6 C7 C12 -0.5(3) . . . . ?
C1 O1 C12 C7 -0.9(3) . . . . ?
C1 O1 C12 C11 179.6(2) . . . . ?
C6 C1 O1 C12 0.6(3) . . . . ?
C6 C5 C4 C3 0.0 . . . . ?
C6 C7 C12 O1 0.9(3) . . . . ?
C6 C7 C12 C11 -179.6(3) . . . . ?
C5 C6 C7 C8 0.1(4) . . . . ?
C5 C6 C7 C12 179.6(3) . . . . ?
C4 C3 C2 C1 0.0 . . . . ?
O1 C1 C6 C5 179.9(4) . . . . ?
O1 C1 C6 C7 0.0(3) . . . . ?
O1 C12 C11 C10 179.4(3) . . . . ?
C10 C9 C8 C7 0.0 . . . . ?
C9 C10 C11 C12 0.0 . . . . ?
C9 C8 C7 C6 179.4(3) . . . . ?
C9 C8 C7 C12 0.0 . . . . ?
C8 C7 C12 O1 -179.5(3) . . . . ?
C8 C7 C12 C11 0.0 . . . . ?
C7 C6 C5 C4 179.9(4) . . . . ?
C7 C12 C11 C10 0.0 . . . . ?
C11 C10 C9 C8 0.0 . . . . ?
